data_4124106
loop_
_publ_author_name
'Margadonna, S.'
'Karotsis, G.'

_publ_section_title
;
 Cooperative Jahn-Teller distortion, phase transitions, and weak
 ferromagnetism in the K Cr F3 perovskite
;
_journal_name_full 'Journal of the American Chemical Society'
_journal_page_first 16435
_journal_page_last 16437
_journal_volume 128
_journal_year 2006
_chemical_formula_sum 'Cr F3 K'
_chemical_name_systematic 'K Cr F3'
_space_group_IT_number 12
_symmetry_space_group_name_Hall '-I 2'
_symmetry_space_group_name_H-M 'I 1 1 2/m'
_cell_angle_alpha 90
_cell_angle_beta 90
_cell_angle_gamma 93.686
_cell_formula_units_Z 4
_cell_length_a 5.82642
_cell_length_b 5.83517
_cell_length_c 8.57547
_cell_volume 290.947
_citation_journal_id_ASTM JACSAT
_cod_data_source_file Margadonna_JACSAT_2006_1185.cif
_cod_data_source_block Cr1F3K1
_cod_original_sg_symbol_Hall '-C 2y (-x+z,x,y)'
_cod_original_formula_sum 'Cr1 F3 K1'
_cod_database_code 4124106

loop_
_symmetry_equiv_pos_as_xyz
x,y,z
-x,-y,z
-x,-y,-z
x,y,-z
x+1/2,y+1/2,z+1/2
-x+1/2,-y+1/2,z+1/2
-x+1/2,-y+1/2,-z+1/2
x+1/2,y+1/2,-z+1/2

loop_
_atom_site_label
_atom_site_type_symbol
_atom_site_fract_x
_atom_site_fract_y
_atom_site_fract_z
_atom_site_occupancy
_atom_site_U_iso_or_equiv
F2 F-1 0.239 0.202 0 1 0.0
F3 F-1 0 0.5 0.2305 1 0.0
F1 F-1 0.278 0.72 0 1 0.0
Cr2 Cr+2 0 0.5 0.5 1 0.0
K1 K+1 0 0 0.2516 1 0.0
Cr1 Cr+2 0 0.5 0 1 0.0
